data_1526964
loop_
_publ_author_name
'Wu, X.S.'
'Wang, F.Z.'
'Yang, L.'
'Nie, S.'
'Liu, J.S.'
'Jiang, S.S.'

_publ_section_title
;
 Structure and superconductivity in Y Ba2 Cu3 Oy with additives of Na N O3
 and Na Cl
;
_journal_name_full 'Physica C (Amsterdam)'
_journal_page_first 129
_journal_page_last 136
_journal_volume 339
_journal_year 2000
_chemical_formula_sum 'Ba1.888 Cl0.057 Cu3 Na0.094 O6.961 Y'
_chemical_name_systematic 'Y (Ba1.888 Na0.094 Cl0.018) Cu3 (O6.961 Cl0.039)'
_space_group_IT_number 47
_symmetry_space_group_name_Hall '-P 2 2'
_symmetry_space_group_name_H-M 'P m m m'
_cell_angle_alpha 90
_cell_angle_beta 90
_cell_angle_gamma 90
_cell_formula_units_Z 1
_cell_length_a 3.8858
_cell_length_b 3.8239
_cell_length_c 11.6866
_cell_volume 173.650
_citation_journal_id_ASTM PHYCE6
_cod_data_source_file Wu_PHYCE6_2000_436.cif
_cod_data_source_block Ba1.888Cl0.057Cu3Na0.094O6.961Y1
_cod_original_cell_volume 173.6501
_cod_original_formula_sum 'Ba1.888 Cl0.057 Cu3 Na0.094 O6.961 Y1'
_cod_database_code 1526964

loop_
_symmetry_equiv_pos_as_xyz
x,y,z
-x,-y,z
x,-y,-z
-x,y,-z
-x,-y,-z
x,y,-z
-x,y,z
x,-y,z

loop_
_atom_site_label
_atom_site_type_symbol
_atom_site_fract_x
_atom_site_fract_y
_atom_site_fract_z
_atom_site_occupancy
_atom_site_U_iso_or_equiv
Cu1 Cu+2 0 0 0 1 0.0
O2 O-2 0.5 0 0 0.5 0.0
O1 O-2 0 0.5 0 0.461 0.0
Cl2 Cl-1 0 0.5 0 0.039 0.0
O5 O-2 0 0.5 0.3647 1 0.0
Ba1 Ba+2 0.5 0.5 0.1833 0.944 0.0
Cu2 Cu+2 0 0 0.3585 1 0.0
Na1 Na+1 0.5 0.5 0.1833 0.047 0.0
O3 O-2 0 0 0.1721 1 0.0
Cl1 Cl-1 0.5 0.5 0.1833 0.009 0.0
Y1 Y+3 0.5 0.5 0.5 1 0.0
O4 O-2 0.5 0 0.3804 1 0.0
